data_7020612
loop_
_publ_author_name
'Andro\<s, Lidija'
'Juri\'c, Marijana'
'Mol\<canov, Kre\<simir'
'Planini\'c, Pavica'

_publ_section_title
;
 Supramolecular architectures of novel chromium(iii) oxalate complexes:
 steric effects of the ligand size and building-blocks approach.
;
_journal_issue 48
_journal_name_full 'Dalton transactions (Cambridge, England : 2003)'
_journal_page_first 14611
_journal_page_last 14624
_journal_paper_doi 10.1039/c2dt32249h
_journal_volume 41
_journal_year 2012
_chemical_formula_moiety 'C28 H16 Ca Cr2 N4 O16, 0.83(O)'
_chemical_formula_sum 'C28 H18 Ca Cr2 N4 O16.83'
_chemical_formula_weight 821.79
_space_group_IT_number 2
_symmetry_cell_setting triclinic
_symmetry_space_group_name_Hall '-P 1'
_symmetry_space_group_name_H-M 'P -1'
_audit_creation_date 2012-07-02T15:07:46-00:00
_audit_creation_method 'WinGX routine CIF_UPDATE'
_cell_angle_alpha 87.969(2)
_cell_angle_beta 83.228(3)
_cell_angle_gamma 72.600(3)
_cell_formula_units_Z 2
_cell_length_a 8.9224(3)
_cell_length_b 9.9414(3)
_cell_length_c 19.3344(6)
_cell_measurement_reflns_used 9217
_cell_measurement_temperature 293(2)
_cell_measurement_theta_max 76.2259
_cell_measurement_theta_min 4.6023
_cell_volume 1625.09(9)
_computing_cell_refinement
;
CrysAlisPro, Oxford Diffraction Ltd.,
Version 1.171.34.40 (release 27-08-2010 CrysAlis171 .NET)
(compiled Aug 27 2010,11:50:40)
;
_computing_data_collection
;
CrysAlisPro, Oxford Diffraction Ltd.,
Version 1.171.34.40 (release 27-08-2010 CrysAlis171 .NET)
(compiled Aug 27 2010,11:50:40)
;
_computing_data_reduction
;
CrysAlisPro, Oxford Diffraction Ltd.,
Version 1.171.34.40 (release 27-08-2010 CrysAlis171 .NET)
(compiled Aug 27 2010,11:50:40)
;
_computing_molecular_graphics 'Ortep-3 for Windows (Farrugia, 1997)'
_computing_publication_material 'WinGX publication routines (Farrugia, 1999)'
_computing_structure_refinement 'SHELXL-97 (Sheldrick, 1997)'
_computing_structure_solution 'SHELXS-86 (Sheldrick, 1986)'
_diffrn_ambient_temperature 293(2)
_diffrn_measured_fraction_theta_full 0.98
_diffrn_measured_fraction_theta_max 0.98
_diffrn_measurement_device_type 'Xcalibur, Ruby'
_diffrn_measurement_method 'CCD, \w scans'
_diffrn_radiation_probe x-ray
_diffrn_radiation_type CuK\a
_diffrn_radiation_wavelength 1.54179
_diffrn_reflns_av_R_equivalents 0.0441
_diffrn_reflns_limit_h_max 11
_diffrn_reflns_limit_h_min -11
_diffrn_reflns_limit_k_max 12
_diffrn_reflns_limit_k_min -9
_diffrn_reflns_limit_l_max 24
_diffrn_reflns_limit_l_min -24
_diffrn_reflns_number 15175
_diffrn_reflns_theta_full 76.41
_diffrn_reflns_theta_max 76.41
_diffrn_reflns_theta_min 4.61
_exptl_absorpt_coefficient_mu 7.676
_exptl_absorpt_correction_T_max 1
_exptl_absorpt_correction_T_min 0.43031
_exptl_absorpt_correction_type multi-scan
_exptl_crystal_colour red
_exptl_crystal_density_diffrn 1.694
_exptl_crystal_density_method 'not measured'
_exptl_crystal_description prism
_exptl_crystal_F_000 1206
_exptl_crystal_size_max 0.12
_exptl_crystal_size_mid 0.09
_exptl_crystal_size_min 0.06
_refine_diff_density_max 0.507
_refine_diff_density_min -0.718
_refine_ls_extinction_method none
_refine_ls_goodness_of_fit_ref 1.05
_refine_ls_hydrogen_treatment constr
_refine_ls_matrix_type full
_refine_ls_number_parameters 478
_refine_ls_number_reflns 6705
_refine_ls_number_restraints 0
_refine_ls_restrained_S_all 1.05
_refine_ls_R_factor_gt 0.0501
_refine_ls_shift/su_max 0.001
_refine_ls_structure_factor_coef Fsqd
_refine_ls_weighting_details 'calc w=1/[\s^2^(Fo^2^)+(0.0949P)^2^+0.5538P] where P=(Fo^2^+2Fc^2^)/3'
_refine_ls_weighting_scheme calc
_refine_ls_wR_factor_ref 0.1598
_reflns_number_gt 5622
_reflns_number_total 6705
_reflns_threshold_expression >2sigma(I)
_cod_data_source_file c2dt32249h.txt
_cod_data_source_block lidija_crii_2
_cod_database_code 7020612

loop_
_symmetry_equiv_pos_as_xyz
'x, y, z'
'-x, -y, -z'

loop_
_atom_site_label
_atom_site_type_symbol
_atom_site_fract_x
_atom_site_fract_y
_atom_site_fract_z
_atom_site_U_iso_or_equiv
_atom_site_adp_type
_atom_site_occupancy
_atom_site_calc_flag
_atom_site_refinement_flags
Cr1 Cr 0.62102(6) 0.22483(5) 0.12428(2) 0.03756(16) Uani 1 d .
Cr2 Cr 1.37776(5) 0.75610(5) 0.38427(2) 0.03709(16) Uani 1 d .
Ca1 Ca 0.99923(6) 0.49171(6) 0.25365(3) 0.04273(18) Uani 1 d .
O1 O 0.8222(2) 0.1630(2) 0.16534(11) 0.0429(5) Uani 1 d .
O2 O 0.6537(3) 0.4111(2) 0.12741(12) 0.0473(5) Uani 1 d .
O3 O 0.9764(3) 0.2559(2) 0.21862(14) 0.0539(6) Uani 1 d .
O4 O 0.8065(3) 0.5163(2) 0.17275(15) 0.0583(7) Uani 1 d .
O5 O 1.0593(3) 0.5605(3) 0.36827(12) 0.0515(6) Uani 1 d .
O6 O 1.1579(3) 0.6510(3) 0.23943(11) 0.0515(6) Uani 1 d .
O7 O 1.3109(3) 0.7462(2) 0.29198(11) 0.0446(5) Uani 1 d .
O8 O 1.2090(3) 0.6700(2) 0.41455(10) 0.0434(5) Uani 1 d .
O9 O 0.4103(3) 0.3113(2) 0.09384(11) 0.0452(5) Uani 1 d .
O10 O 0.5018(3) 0.2449(2) 0.21671(10) 0.0450(5) Uani 1 d .
O11 O 0.1661(3) 0.4274(3) 0.13903(12) 0.0509(5) Uani 1 d .
O12 O 0.2577(3) 0.3360(3) 0.26886(11) 0.0518(6) Uani 1 d .
O13 O 1.5319(3) 0.5682(2) 0.37594(13) 0.0491(5) Uani 1 d .
O14 O 1.5585(3) 0.8165(2) 0.34009(12) 0.0454(5) Uani 1 d .
O15 O 1.7780(3) 0.4607(2) 0.33028(15) 0.0536(6) Uani 1 d .
O16 O 1.7981(3) 0.7209(2) 0.28329(15) 0.0545(6) Uani 1 d .
O17 O 0.8982(8) 0.9567(6) 0.2785(4) 0.093(2) Uani 0.624(11) d P
O18 O 1 0.5 0 0.188(15) Uani 0.41(2) d SP
N1 N 0.6146(3) 0.0215(3) 0.11214(14) 0.0447(6) Uani 1 d .
N2 N 0.7293(3) 0.1828(3) 0.02447(13) 0.0462(6) Uani 1 d .
N3 N 1.2301(3) 0.9565(3) 0.40476(13) 0.0424(5) Uani 1 d .
N4 N 1.4217(3) 0.7857(3) 0.48424(14) 0.0448(6) Uani 1 d .
C1 C 0.8662(4) 0.2657(3) 0.18475(16) 0.0429(6) Uani 1 d .
C2 C 0.7698(4) 0.4119(3) 0.16067(17) 0.0434(6) Uani 1 d .
C3 C 1.2084(3) 0.6790(3) 0.29093(15) 0.0396(6) Uani 1 d .
C4 C 1.1512(3) 0.6302(3) 0.36377(15) 0.0395(6) Uani 1 d .
C5 C 0.5497(5) -0.0521(4) 0.1597(2) 0.0565(8) Uani 1 d .
H5 H 0.5082 -0.0119 0.2031 0.068 Uiso 1 calc R
C6 C 0.5422(6) -0.1854(5) 0.1466(2) 0.0692(11) Uani 1 d .
H6 H 0.4952 -0.2337 0.1802 0.083 Uiso 1 calc R
C7 C 0.6059(6) -0.2447(4) 0.0827(2) 0.0694(11) Uani 1 d .
H7 H 0.6013 -0.3339 0.0722 0.083 Uiso 1 calc R
C8 C 0.6760(5) -0.1720(4) 0.0346(2) 0.0633(10) Uani 1 d .
H8 H 0.7212 -0.2125 -0.0085 0.076 Uiso 1 calc R
C9 C 0.6800(4) -0.0376(3) 0.04977(17) 0.0452(7) Uani 1 d .
C10 C 0.7483(4) 0.0505(4) 0.00097(17) 0.0473(7) Uani 1 d .
C11 C 0.8243(6) 0.0102(5) -0.0643(2) 0.0708(12) Uani 1 d .
H11 H 0.8391 -0.0808 -0.0799 0.085 Uiso 1 calc R
C12 C 0.8788(7) 0.1034(6) -0.1066(2) 0.0884(17) Uani 1 d .
H12 H 0.929 0.0764 -0.1511 0.106 Uiso 1 calc R
C13 C 0.8583(7) 0.2366(6) -0.0827(2) 0.0847(15) Uani 1 d .
H13 H 0.8948 0.3012 -0.1104 0.102 Uiso 1 calc R
C14 C 0.7822(6) 0.2728(4) -0.0165(2) 0.0650(10) Uani 1 d .
H14 H 0.7674 0.3632 -0.0001 0.078 Uiso 1 calc R
C15 C 1.1338(4) 1.0355(4) 0.36100(18) 0.0547(8) Uani 1 d .
H15 H 1.1378 1.002 0.3163 0.066 Uiso 1 calc R
C16 C 1.0285(5) 1.1652(4) 0.3802(2) 0.0663(10) Uani 1 d .
H16 H 0.9622 1.2177 0.349 0.08 Uiso 1 calc R
C17 C 1.0230(6) 1.2153(4) 0.4457(2) 0.0733(12) Uani 1 d .
H17 H 0.9524 1.302 0.4597 0.088 Uiso 1 calc R
C18 C 1.1228(5) 1.1360(4) 0.4904(2) 0.0622(10) Uani 1 d .
H18 H 1.1219 1.17 0.5347 0.075 Uiso 1 calc R
C19 C 1.2258(4) 1.0049(3) 0.46977(16) 0.0430(6) Uani 1 d .
C20 C 1.3357(4) 0.9109(3) 0.51352(15) 0.0434(7) Uani 1 d .
C21 C 1.3538(6) 0.9438(5) 0.5802(2) 0.0648(10) Uani 1 d .
H21 H 1.2929 1.0292 0.6003 0.078 Uiso 1 calc R
C22 C 1.4630(7) 0.8488(5) 0.6167(2) 0.0775(14) Uani 1 d .
H22 H 1.4777 0.8704 0.6613 0.093 Uiso 1 calc R
C23 C 1.5491(7) 0.7233(5) 0.5868(2) 0.0773(14) Uani 1 d .
H23 H 1.6228 0.6581 0.6109 0.093 Uiso 1 calc R
C24 C 1.5256(5) 0.6939(4) 0.5202(2) 0.0613(10) Uani 1 d .
H24 H 1.5838 0.6079 0.4999 0.074 Uiso 1 calc R
C25 C 0.3015(4) 0.3563(3) 0.14436(15) 0.0403(6) Uani 1 d .
C26 C 0.3548(4) 0.3109(3) 0.21719(15) 0.0409(6) Uani 1 d .
C27 C 1.6638(4) 0.5658(3) 0.34285(17) 0.0419(6) Uani 1 d .
C28 C 1.6777(4) 0.7133(3) 0.31887(16) 0.0418(6) Uani 1 d .

loop_
_atom_site_aniso_label
_atom_site_aniso_U_11
_atom_site_aniso_U_22
_atom_site_aniso_U_33
_atom_site_aniso_U_23
_atom_site_aniso_U_13
_atom_site_aniso_U_12
Cr1 0.0399(3) 0.0421(3) 0.0299(3) -0.01455(19) -0.00377(18) -0.0095(2)
Cr2 0.0356(3) 0.0406(3) 0.0351(3) -0.01470(19) -0.00381(18) -0.00979(19)
Ca1 0.0354(3) 0.0508(3) 0.0434(4) -0.0140(3) -0.0061(2) -0.0126(3)
O1 0.0410(11) 0.0391(10) 0.0468(12) -0.0129(9) -0.0073(9) -0.0068(8)
O2 0.0499(12) 0.0410(10) 0.0509(13) -0.0098(9) -0.0203(10) -0.0067(9)
O3 0.0477(12) 0.0503(12) 0.0634(15) -0.0105(11) -0.0213(11) -0.0074(10)
O4 0.0596(14) 0.0428(11) 0.0784(18) -0.0096(11) -0.0303(13) -0.0145(10)
O5 0.0524(13) 0.0722(15) 0.0383(11) -0.0120(10) 0.0004(9) -0.0323(12)
O6 0.0579(13) 0.0711(15) 0.0346(11) -0.0080(10) -0.0100(9) -0.0302(12)
O7 0.0476(11) 0.0577(12) 0.0332(10) -0.0134(9) 0.0002(8) -0.0232(10)
O8 0.0440(11) 0.0574(12) 0.0312(10) -0.0132(9) -0.0025(8) -0.0182(9)
O9 0.0435(11) 0.0606(12) 0.0308(10) -0.0152(9) -0.0071(8) -0.0115(9)
O10 0.0435(11) 0.0579(12) 0.0282(10) -0.0113(9) -0.0073(8) -0.0046(9)
O11 0.0429(12) 0.0647(14) 0.0415(12) -0.0085(10) -0.0118(9) -0.0067(10)
O12 0.0406(11) 0.0737(15) 0.0343(11) -0.0088(10) -0.0023(9) -0.0064(10)
O13 0.0418(11) 0.0408(10) 0.0629(14) -0.0141(10) 0.0049(10) -0.0120(9)
O14 0.0426(11) 0.0376(10) 0.0564(13) -0.0147(9) -0.0035(9) -0.0119(8)
O15 0.0388(11) 0.0404(11) 0.0758(17) -0.0098(11) 0.0015(10) -0.0051(9)
O16 0.0442(12) 0.0478(12) 0.0728(16) -0.0094(11) 0.0045(11) -0.0185(10)
O17 0.110(5) 0.069(3) 0.107(5) 0.002(3) -0.014(4) -0.037(3)
O18 0.115(16) 0.31(4) 0.141(19) -0.08(2) -0.019(13) -0.050(19)
N1 0.0493(14) 0.0458(13) 0.0395(13) -0.0115(10) -0.0089(10) -0.0123(11)
N2 0.0533(15) 0.0522(14) 0.0299(12) -0.0095(10) 0.0020(10) -0.0123(12)
N3 0.0468(13) 0.0453(13) 0.0330(12) -0.0103(10) -0.0026(10) -0.0102(11)
N4 0.0559(15) 0.0441(13) 0.0391(13) -0.0051(10) -0.0148(11) -0.0178(12)
C1 0.0389(14) 0.0440(14) 0.0432(16) -0.0116(12) -0.0059(12) -0.0067(12)
C2 0.0425(15) 0.0418(14) 0.0426(16) -0.0119(12) -0.0094(12) -0.0045(12)
C3 0.0382(14) 0.0482(14) 0.0332(13) -0.0138(11) -0.0018(11) -0.0133(12)
C4 0.0357(13) 0.0476(15) 0.0335(14) -0.0114(11) -0.0024(10) -0.0091(11)
C5 0.071(2) 0.0551(18) 0.0486(19) -0.0011(15) -0.0084(16) -0.0257(17)
C6 0.080(3) 0.067(2) 0.071(3) 0.011(2) -0.023(2) -0.034(2)
C7 0.091(3) 0.0487(18) 0.078(3) -0.0012(18) -0.036(2) -0.024(2)
C8 0.083(3) 0.0510(18) 0.055(2) -0.0203(16) -0.0253(19) -0.0099(18)
C9 0.0521(17) 0.0418(14) 0.0407(16) -0.0114(12) -0.0177(13) -0.0065(12)
C10 0.0488(16) 0.0490(16) 0.0358(15) -0.0155(13) -0.0070(12) 0.0005(13)
C11 0.083(3) 0.069(2) 0.0417(19) -0.0203(17) 0.0040(18) 0.004(2)
C12 0.104(4) 0.096(3) 0.037(2) -0.009(2) 0.021(2) 0.003(3)
C13 0.101(4) 0.086(3) 0.054(2) 0.011(2) 0.020(2) -0.019(3)
C14 0.079(3) 0.062(2) 0.0463(19) -0.0057(16) 0.0073(18) -0.014(2)
C15 0.0568(19) 0.0588(19) 0.0400(17) -0.0020(14) -0.0069(14) -0.0036(15)
C16 0.063(2) 0.058(2) 0.062(2) 0.0049(17) 0.0007(18) 0.0037(17)
C17 0.071(3) 0.055(2) 0.072(3) -0.0097(19) 0.019(2) 0.0048(18)
C18 0.071(2) 0.0562(19) 0.051(2) -0.0211(16) 0.0137(17) -0.0121(18)
C19 0.0482(16) 0.0470(15) 0.0324(14) -0.0119(12) 0.0066(12) -0.0152(13)
C20 0.0575(17) 0.0493(15) 0.0295(13) -0.0087(12) -0.0036(12) -0.0246(14)
C21 0.092(3) 0.072(2) 0.0425(19) -0.0137(17) -0.0096(18) -0.040(2)
C22 0.125(4) 0.089(3) 0.044(2) 0.0031(19) -0.032(2) -0.062(3)
C23 0.116(4) 0.074(3) 0.065(3) 0.025(2) -0.054(3) -0.049(3)
C24 0.078(3) 0.0511(18) 0.064(2) 0.0037(16) -0.035(2) -0.0218(17)
C25 0.0433(15) 0.0467(14) 0.0332(14) -0.0109(11) -0.0090(11) -0.0140(12)
C26 0.0427(15) 0.0470(14) 0.0330(14) -0.0108(11) -0.0096(11) -0.0100(12)
C27 0.0385(14) 0.0386(13) 0.0500(17) -0.0122(12) -0.0066(12) -0.0113(11)
C28 0.0408(15) 0.0409(14) 0.0473(16) -0.0116(12) -0.0090(12) -0.0147(12)

loop_
_atom_type_symbol
_atom_type_description
_atom_type_scat_dispersion_real
_atom_type_scat_dispersion_imag
_atom_type_scat_source
C C 0.0181 0.0091 'International Tables Vol C Tables 4.2.6.8 and 6.1.1.4'
H H 0 0 'International Tables Vol C Tables 4.2.6.8 and 6.1.1.4'
Cr Cr -0.1635 2.4439 'International Tables Vol C Tables 4.2.6.8 and 6.1.1.4'
N N 0.0311 0.018 'International Tables Vol C Tables 4.2.6.8 and 6.1.1.4'
O O 0.0492 0.0322 'International Tables Vol C Tables 4.2.6.8 and 6.1.1.4'
Ca Ca 0.3641 1.2855 'International Tables Vol C Tables 4.2.6.8 and 6.1.1.4'

loop_
_geom_angle_atom_site_label_1
_geom_angle_atom_site_label_2
_geom_angle_atom_site_label_3
_geom_angle
_geom_angle_site_symmetry_1
_geom_angle_site_symmetry_3
O10 Cr1 O2 93.49(10) . .
O10 Cr1 O1 90.97(9) . .
O2 Cr1 O1 83.10(9) . .
O10 Cr1 O9 83.10(9) . .
O2 Cr1 O9 90.43(10) . .
O1 Cr1 O9 170.96(8) . .
O10 Cr1 N2 171.59(11) . .
O2 Cr1 N2 94.23(11) . .
O1 Cr1 N2 93.27(11) . .
O9 Cr1 N2 93.50(10) . .
O10 Cr1 N1 93.34(11) . .
O2 Cr1 N1 172.30(11) . .
O1 Cr1 N1 93.22(10) . .
O9 Cr1 N1 93.93(10) . .
N2 Cr1 N1 79.19(11) . .
O13 Cr2 O7 93.22(10) . .
O13 Cr2 O8 89.83(9) . .
O7 Cr2 O8 83.12(9) . .
O13 Cr2 O14 83.11(9) . .
O7 Cr2 O14 89.49(9) . .
O8 Cr2 O14 169.49(8) . .
O13 Cr2 N3 172.20(10) . .
O7 Cr2 N3 94.44(10) . .
O8 Cr2 N3 92.58(10) . .
O14 Cr2 N3 95.45(10) . .
O13 Cr2 N4 93.46(11) . .
O7 Cr2 N4 172.88(10) . .
O8 Cr2 N4 94.42(10) . .
O14 Cr2 N4 93.77(10) . .
N3 Cr2 N4 78.96(11) . .
O12 Ca1 O6 78.32(9) 1_655 .
O12 Ca1 O4 136.84(8) 1_655 .
O6 Ca1 O4 116.83(9) . .
O12 Ca1 O15 117.55(9) 1_655 1_455
O6 Ca1 O15 138.51(8) . 1_455
O4 Ca1 O15 79.03(10) . 1_455
O12 Ca1 O16 147.11(9) 1_655 1_455
O6 Ca1 O16 78.53(8) . 1_455
O4 Ca1 O16 75.10(9) . 1_455
O15 Ca1 O16 68.66(8) 1_455 1_455
O12 Ca1 O5 75.01(8) 1_655 .
O6 Ca1 O5 68.15(8) . .
O4 Ca1 O5 147.59(9) . .
O15 Ca1 O5 79.02(8) 1_455 .
O16 Ca1 O5 74.84(9) 1_455 .
O12 Ca1 O11 68.57(8) 1_655 1_655
O6 Ca1 O11 74.62(8) . 1_655
O4 Ca1 O11 76.83(9) . 1_655
O15 Ca1 O11 145.99(8) 1_455 1_655
O16 Ca1 O11 126.11(9) 1_455 1_655
O5 Ca1 O11 132.00(8) . 1_655
O12 Ca1 O3 78.08(8) 1_655 .
O6 Ca1 O3 145.35(9) . .
O4 Ca1 O3 67.64(8) . .
O15 Ca1 O3 75.53(8) 1_455 .
O16 Ca1 O3 132.15(8) 1_455 .
O5 Ca1 O3 128.21(9) . .
O11 Ca1 O3 73.32(9) 1_655 .
O12 Ca1 C26 20.25(8) 1_655 1_655
O6 Ca1 C26 72.08(9) . 1_655
O4 Ca1 C26 121.59(8) . 1_655
O15 Ca1 C26 134.68(9) 1_455 1_655
O16 Ca1 C26 150.39(8) 1_455 1_655
O5 Ca1 C26 90.75(8) . 1_655
O11 Ca1 C26 48.58(7) 1_655 1_655
O3 Ca1 C26 77.03(8) . 1_655
O12 Ca1 C3 72.44(9) 1_655 .
O6 Ca1 C3 19.98(8) . .
O4 Ca1 C3 134.01(9) . .
O15 Ca1 C3 123.56(8) 1_455 .
O16 Ca1 C3 77.84(8) 1_455 .
O5 Ca1 C3 48.40(8) . .
O11 Ca1 C3 90.44(8) 1_655 .
O3 Ca1 C3 149.96(8) . .
C26 Ca1 C3 73.35(8) 1_655 .
O12 Ca1 C2 122.51(8) 1_655 .
O6 Ca1 C2 134.02(9) . .
O4 Ca1 C2 19.98(8) . .
O15 Ca1 C2 72.32(9) 1_455 .
O16 Ca1 C2 90.38(8) 1_455 .
O5 Ca1 C2 150.99(8) . .
O11 Ca1 C2 76.85(8) 1_655 .
O3 Ca1 C2 48.08(8) . .
C26 Ca1 C2 112.55(7) 1_655 .
C3 Ca1 C2 152.95(9) . .
O12 Ca1 C27 134.72(9) 1_655 1_455
O6 Ca1 C27 123.18(8) . 1_455
O4 Ca1 C27 73.21(9) . 1_455
O15 Ca1 C27 20.25(8) 1_455 1_455
O16 Ca1 C27 48.60(8) 1_455 1_455
O5 Ca1 C27 77.96(8) . 1_455
O11 Ca1 C27 149.76(8) 1_655 1_455
O3 Ca1 C27 91.40(8) . 1_455
C26 Ca1 C27 153.82(9) 1_655 1_455
C3 Ca1 C27 113.39(7) . 1_455
C2 Ca1 C27 73.61(8) . 1_455
C1 O1 Cr1 113.10(19) . .
C2 O2 Cr1 113.4(2) . .
C1 O3 Ca1 113.7(2) . .
C2 O4 Ca1 117.4(2) . .
C4 O5 Ca1 114.4(2) . .
C3 O6 Ca1 117.3(2) . .
C3 O7 Cr2 114.1(2) . .
C4 O8 Cr2 113.54(19) . .
C25 O9 Cr1 113.46(18) . .
C26 O10 Cr1 114.11(19) . .
C25 O11 Ca1 113.8(2) . 1_455
C26 O12 Ca1 116.8(2) . 1_455
C27 O13 Cr2 114.2(2) . .
C28 O14 Cr2 112.96(19) . .
C27 O15 Ca1 117.0(2) . 1_655
C28 O16 Ca1 115.2(2) . 1_655
C5 N1 C9 119.3(3) . .
C5 N1 Cr1 125.6(2) . .
C9 N1 Cr1 115.1(2) . .
C14 N2 C10 119.6(3) . .
C14 N2 Cr1 125.0(2) . .
C10 N2 Cr1 115.3(2) . .
C15 N3 C19 119.4(3) . .
C15 N3 Cr2 125.1(2) . .
C19 N3 Cr2 115.4(2) . .
C24 N4 C20 119.5(3) . .
C24 N4 Cr2 125.6(2) . .
C20 N4 Cr2 115.0(2) . .
O3 C1 O1 125.9(3) . .
O3 C1 C2 119.5(3) . .
O1 C1 C2 114.6(3) . .
O3 C1 Ca1 46.01(16) . .
O1 C1 Ca1 170.9(2) . .
C2 C1 Ca1 73.72(16) . .
O4 C2 O2 125.1(3) . .
O4 C2 C1 120.4(3) . .
O2 C2 C1 114.5(3) . .
O4 C2 Ca1 42.66(16) . .
O2 C2 Ca1 165.3(2) . .
C1 C2 Ca1 78.43(16) . .
O6 C3 O7 125.9(3) . .
O6 C3 C4 120.0(3) . .
O7 C3 C4 114.0(2) . .
O6 C3 Ca1 42.76(16) . .
O7 C3 Ca1 166.6(2) . .
C4 C3 Ca1 77.66(15) . .
O5 C4 O8 126.4(3) . .
O5 C4 C3 119.3(2) . .
O8 C4 C3 114.3(3) . .
O5 C4 Ca1 45.35(15) . .
O8 C4 Ca1 170.9(2) . .
C3 C4 Ca1 74.11(14) . .
N1 C5 C6 122.5(4) . .
N1 C5 H5 118.8 . .
C6 C5 H5 118.8 . .
C7 C6 C5 118.4(4) . .
C7 C6 H6 120.8 . .
C5 C6 H6 120.8 . .
C8 C7 C6 119.5(4) . .
C8 C7 H7 120.2 . .
C6 C7 H7 120.2 . .
C7 C8 C9 120.2(4) . .
C7 C8 H8 119.9 . .
C9 C8 H8 119.9 . .
N1 C9 C8 120.1(3) . .
N1 C9 C10 115.6(3) . .
C8 C9 C10 124.3(3) . .
N2 C10 C11 119.9(4) . .
N2 C10 C9 114.7(3) . .
C11 C10 C9 125.3(3) . .
C10 C11 C12 120.3(4) . .
C10 C11 H11 119.8 . .
C12 C11 H11 119.8 . .
C13 C12 C11 119.4(4) . .
C13 C12 H12 120.3 . .
C11 C12 H12 120.3 . .
C12 C13 C14 118.5(4) . .
C12 C13 H13 120.7 . .
C14 C13 H13 120.7 . .
N2 C14 C13 122.2(4) . .
N2 C14 H14 118.9 . .
C13 C14 H14 118.9 . .
N3 C15 C16 122.0(3) . .
N3 C15 H15 119 . .
C16 C15 H15 119 . .
C17 C16 C15 119.2(4) . .
C17 C16 H16 120.4 . .
C15 C16 H16 120.4 . .
C16 C17 C18 119.1(3) . .
C16 C17 H17 120.4 . .
C18 C17 H17 120.4 . .
C17 C18 C19 120.2(3) . .
C17 C18 H18 119.9 . .
C19 C18 H18 119.9 . .
N3 C19 C18 120.1(3) . .
N3 C19 C20 115.1(3) . .
C18 C19 C20 124.8(3) . .
N4 C20 C21 120.8(3) . .
N4 C20 C19 115.4(2) . .
C21 C20 C19 123.8(3) . .
C22 C21 C20 119.4(4) . .
C22 C21 H21 120.3 . .
C20 C21 H21 120.3 . .
C23 C22 C21 119.5(4) . .
C23 C22 H22 120.3 . .
C21 C22 H22 120.3 . .
C22 C23 C24 119.2(4) . .
C22 C23 H23 120.4 . .
C24 C23 H23 120.4 . .
N4 C24 C23 121.7(4) . .
N4 C24 H24 119.1 . .
C23 C24 H24 119.1 . .
O11 C25 O9 126.0(3) . .
O11 C25 C26 120.1(3) . .
O9 C25 C26 114.0(3) . .
O11 C25 Ca1 45.83(16) . 1_455
O9 C25 Ca1 171.8(2) . 1_455
C26 C25 Ca1 74.26(16) . 1_455
O12 C26 O10 125.6(3) . .
O12 C26 C25 119.8(3) . .
O10 C26 C25 114.5(3) . .
O12 C26 Ca1 42.93(16) . 1_455
O10 C26 Ca1 166.80(19) . 1_455
C25 C26 Ca1 77.53(16) . 1_455
O15 C27 O13 126.2(3) . .
O15 C27 C28 119.3(3) . .
O13 C27 C28 114.5(3) . .
O15 C27 Ca1 42.80(16) . 1_655
O13 C27 Ca1 167.7(2) . 1_655
C28 C27 Ca1 77.01(16) . 1_655
O16 C28 O14 126.4(3) . .
O16 C28 C27 119.1(3) . .
O14 C28 C27 114.4(3) . .
O16 C28 Ca1 44.48(15) . 1_655
O14 C28 Ca1 170.9(2) . 1_655
C27 C28 Ca1 74.67(16) . 1_655

loop_
_geom_bond_atom_site_label_1
_geom_bond_atom_site_label_2
_geom_bond_distance
_geom_bond_site_symmetry_2
Cr1 O10 1.953(2) .
Cr1 O2 1.963(2) .
Cr1 O1 1.967(2) .
Cr1 O9 1.970(2) .
Cr1 N2 2.051(2) .
Cr1 N1 2.061(3) .
Cr2 O13 1.960(2) .
Cr2 O7 1.962(2) .
Cr2 O8 1.967(2) .
Cr2 O14 1.977(2) .
Cr2 N3 2.056(3) .
Cr2 N4 2.065(2) .
Ca1 O12 2.407(2) 1_655
Ca1 O6 2.410(2) .
Ca1 O4 2.412(2) .
Ca1 O15 2.414(3) 1_455
Ca1 O16 2.479(2) 1_455
Ca1 O5 2.505(2) .
Ca1 O11 2.508(2) 1_655
Ca1 O3 2.535(2) .
Ca1 C26 3.154(3) 1_655
Ca1 C3 3.156(3) .
Ca1 C2 3.161(3) .
Ca1 C27 3.167(3) 1_455
O1 C1 1.281(4) .
O2 C2 1.284(4) .
O3 C1 1.223(4) .
O4 C2 1.216(4) .
O5 C4 1.216(4) .
O6 C3 1.213(4) .
O7 C3 1.286(4) .
O8 C4 1.287(3) .
O9 C25 1.282(4) .
O10 C26 1.278(4) .
O11 C25 1.217(4) .
O11 Ca1 2.508(2) 1_455
O12 C26 1.223(4) .
O12 Ca1 2.407(2) 1_455
O13 C27 1.265(4) .
O14 C28 1.275(4) .
O15 C27 1.230(4) .
O15 Ca1 2.414(3) 1_655
O16 C28 1.226(4) .
O16 Ca1 2.479(2) 1_655
N1 C5 1.340(5) .
N1 C9 1.349(4) .
N2 C14 1.328(5) .
N2 C10 1.362(4) .
N3 C15 1.339(4) .
N3 C19 1.354(4) .
N4 C24 1.332(5) .
N4 C20 1.354(4) .
C1 C2 1.539(4) .
C3 C4 1.552(4) .
C5 C6 1.380(5) .
C5 H5 0.93 .
C6 C7 1.372(7) .
C6 H6 0.93 .
C7 C8 1.366(7) .
C7 H7 0.93 .
C8 C9 1.390(5) .
C8 H8 0.93 .
C9 C10 1.468(5) .
C10 C11 1.373(5) .
C11 C12 1.373(7) .
C11 H11 0.93 .
C12 C13 1.371(8) .
C12 H12 0.93 .
C13 C14 1.382(6) .
C13 H13 0.93 .
C14 H14 0.93 .
C15 C16 1.382(5) .
C15 H15 0.93 .
C16 C17 1.368(6) .
C16 H16 0.93 .
C17 C18 1.369(7) .
C17 H17 0.93 .
C18 C19 1.392(5) .
C18 H18 0.93 .
C19 C20 1.464(5) .
C20 C21 1.380(4) .
C21 C22 1.380(7) .
C21 H21 0.93 .
C22 C23 1.362(7) .
C22 H22 0.93 .
C23 C24 1.384(6) .
C23 H23 0.93 .
C24 H24 0.93 .
C25 C26 1.549(4) .
C25 Ca1 3.199(3) 1_455
C26 Ca1 3.154(3) 1_455
C27 C28 1.558(4) .
C27 Ca1 3.167(3) 1_655
C28 Ca1 3.200(3) 1_655

loop_
_geom_torsion_atom_site_label_1
_geom_torsion_atom_site_label_2
_geom_torsion_atom_site_label_3
_geom_torsion_atom_site_label_4
_geom_torsion
_geom_torsion_site_symmetry_1
_geom_torsion_site_symmetry_4
O10 Cr1 O1 C1 -83.2(2) . .
O2 Cr1 O1 C1 10.2(2) . .
O9 Cr1 O1 C1 -34.3(8) . .
N2 Cr1 O1 C1 104.1(2) . .
N1 Cr1 O1 C1 -176.6(2) . .
O10 Cr1 O2 C2 82.2(2) . .
O1 Cr1 O2 C2 -8.4(2) . .
O9 Cr1 O2 C2 165.3(2) . .
N2 Cr1 O2 C2 -101.1(2) . .
N1 Cr1 O2 C2 -70.1(8) . .
O12 Ca1 O3 C1 -162.0(3) 1_655 .
O6 Ca1 O3 C1 -114.0(3) . .
O4 Ca1 O3 C1 -8.7(2) . .
O15 Ca1 O3 C1 75.2(2) 1_455 .
O16 Ca1 O3 C1 32.9(3) 1_455 .
O5 Ca1 O3 C1 138.2(2) . .
O11 Ca1 O3 C1 -91.0(3) 1_655 .
C26 Ca1 O3 C1 -141.3(3) 1_655 .
C3 Ca1 O3 C1 -150.9(2) . .
C2 Ca1 O3 C1 -3.9(2) . .
C27 Ca1 O3 C1 62.5(3) 1_455 .
O12 Ca1 O4 C2 50.7(3) 1_655 .
O6 Ca1 O4 C2 152.7(3) . .
O15 Ca1 O4 C2 -68.2(3) 1_455 .
O16 Ca1 O4 C2 -138.8(3) 1_455 .
O5 Ca1 O4 C2 -116.3(3) . .
O11 Ca1 O4 C2 87.7(3) 1_655 .
O3 Ca1 O4 C2 10.6(3) . .
C26 Ca1 O4 C2 68.0(3) 1_655 .
C3 Ca1 O4 C2 165.3(2) . .
C27 Ca1 O4 C2 -88.1(3) 1_455 .
O12 Ca1 O5 C4 76.7(2) 1_655 .
O6 Ca1 O5 C4 -6.5(2) . .
O4 Ca1 O5 C4 -112.5(2) . .
O15 Ca1 O5 C4 -160.7(2) 1_455 .
O16 Ca1 O5 C4 -90.0(2) 1_455 .
O11 Ca1 O5 C4 35.3(3) 1_655 .
O3 Ca1 O5 C4 137.8(2) . .
C26 Ca1 O5 C4 63.8(2) 1_655 .
C3 Ca1 O5 C4 -3.0(2) . .
C2 Ca1 O5 C4 -151.7(2) . .
C27 Ca1 O5 C4 -140.0(2) 1_455 .
O12 Ca1 O6 C3 -70.5(2) 1_655 .
O4 Ca1 O6 C3 152.6(2) . .
O15 Ca1 O6 C3 48.1(3) 1_455 .
O16 Ca1 O6 C3 85.9(2) 1_455 .
O5 Ca1 O6 C3 7.8(2) . .
O11 Ca1 O6 C3 -141.3(3) 1_655 .
O3 Ca1 O6 C3 -118.5(2) . .
C26 Ca1 O6 C3 -90.5(2) 1_655 .
C2 Ca1 O6 C3 165.2(2) . .
C27 Ca1 O6 C3 65.8(3) 1_455 .
O13 Cr2 O7 C3 82.3(2) . .
O8 Cr2 O7 C3 -7.1(2) . .
O14 Cr2 O7 C3 165.4(2) . .
N3 Cr2 O7 C3 -99.2(2) . .
N4 Cr2 O7 C3 -77.3(9) . .
O13 Cr2 O8 C4 -84.3(2) . .
O7 Cr2 O8 C4 8.9(2) . .
O14 Cr2 O8 C4 -36.7(6) . .
N3 Cr2 O8 C4 103.1(2) . .
N4 Cr2 O8 C4 -177.8(2) . .
O10 Cr1 O9 C25 8.6(2) . .
O2 Cr1 O9 C25 -84.9(2) . .
O1 Cr1 O9 C25 -40.7(8) . .
N2 Cr1 O9 C25 -179.2(2) . .
N1 Cr1 O9 C25 101.5(2) . .
O2 Cr1 O10 C26 84.5(2) . .
O1 Cr1 O10 C26 167.6(2) . .
O9 Cr1 O10 C26 -5.6(2) . .
N2 Cr1 O10 C26 -72.1(8) . .
N1 Cr1 O10 C26 -99.1(2) . .
O7 Cr2 O13 C27 83.1(2) . .
O8 Cr2 O13 C27 166.2(2) . .
O14 Cr2 O13 C27 -6.0(2) . .
N3 Cr2 O13 C27 -85.8(8) . .
N4 Cr2 O13 C27 -99.3(2) . .
O13 Cr2 O14 C28 8.6(2) . .
O7 Cr2 O14 C28 -84.7(2) . .
O8 Cr2 O14 C28 -39.5(6) . .
N3 Cr2 O14 C28 -179.1(2) . .
N4 Cr2 O14 C28 101.7(2) . .
O10 Cr1 N1 C5 -2.2(3) . .
O2 Cr1 N1 C5 150.1(7) . .
O1 Cr1 N1 C5 88.9(3) . .
O9 Cr1 N1 C5 -85.5(3) . .
N2 Cr1 N1 C5 -178.4(3) . .
O10 Cr1 N1 C9 176.5(2) . .
O2 Cr1 N1 C9 -31.2(9) . .
O1 Cr1 N1 C9 -92.4(2) . .
O9 Cr1 N1 C9 93.2(2) . .
N2 Cr1 N1 C9 0.3(2) . .
O10 Cr1 N2 C14 151.5(6) . .
O2 Cr1 N2 C14 -5.0(3) . .
O1 Cr1 N2 C14 -88.3(3) . .
O9 Cr1 N2 C14 85.7(3) . .
N1 Cr1 N2 C14 179.1(4) . .
O10 Cr1 N2 C10 -29.5(9) . .
O2 Cr1 N2 C10 174.0(2) . .
O1 Cr1 N2 C10 90.6(2) . .
O9 Cr1 N2 C10 -95.4(2) . .
N1 Cr1 N2 C10 -2.0(2) . .
O13 Cr2 N3 C15 167.4(7) . .
O7 Cr2 N3 C15 -1.5(3) . .
O8 Cr2 N3 C15 -84.8(3) . .
O14 Cr2 N3 C15 88.4(3) . .
N4 Cr2 N3 C15 -178.8(3) . .
O13 Cr2 N3 C19 -17.2(9) . .
O7 Cr2 N3 C19 173.9(2) . .
O8 Cr2 N3 C19 90.6(2) . .
O14 Cr2 N3 C19 -96.2(2) . .
N4 Cr2 N3 C19 -3.4(2) . .
O13 Cr2 N4 C24 0.3(3) . .
O7 Cr2 N4 C24 159.9(7) . .
O8 Cr2 N4 C24 90.4(3) . .
O14 Cr2 N4 C24 -83.0(3) . .
N3 Cr2 N4 C24 -177.8(3) . .
O13 Cr2 N4 C20 179.9(2) . .
O7 Cr2 N4 C20 -20.5(10) . .
O8 Cr2 N4 C20 -90.0(2) . .
O14 Cr2 N4 C20 96.6(2) . .
N3 Cr2 N4 C20 1.8(2) . .
Ca1 O3 C1 O1 -174.4(3) . .
Ca1 O3 C1 C2 6.8(4) . .
Cr1 O1 C1 O3 171.2(3) . .
Cr1 O1 C1 C2 -10.0(3) . .
Cr1 O1 C1 Ca1 145.2(13) . .
O12 Ca1 C1 O3 17.8(3) 1_655 .
O6 Ca1 C1 O3 97.5(3) . .
O4 Ca1 C1 O3 169.1(3) . .
O15 Ca1 C1 O3 -98.9(3) 1_455 .
O16 Ca1 C1 O3 -153.7(2) 1_455 .
O5 Ca1 C1 O3 -57.4(3) . .
O11 Ca1 C1 O3 83.1(2) 1_655 .
C26 Ca1 C1 O3 37.6(3) 1_655 .
C3 Ca1 C1 O3 65.8(4) . .
C2 Ca1 C1 O3 173.8(4) . .
C27 Ca1 C1 O3 -116.5(3) 1_455 .
O12 Ca1 C1 O1 47.4(14) 1_655 .
O6 Ca1 C1 O1 127.1(13) . .
O4 Ca1 C1 O1 -161.4(14) . .
O15 Ca1 C1 O1 -69.3(13) 1_455 .
O16 Ca1 C1 O1 -124.2(13) 1_455 .
O5 Ca1 C1 O1 -27.8(14) . .
O11 Ca1 C1 O1 112.7(14) 1_655 .
O3 Ca1 C1 O1 29.6(12) . .
C26 Ca1 C1 O1 67.2(14) 1_655 .
C3 Ca1 C1 O1 95.3(14) . .
C2 Ca1 C1 O1 -156.6(15) . .
C27 Ca1 C1 O1 -86.9(14) 1_455 .
O12 Ca1 C1 C2 -156.01(18) 1_655 .
O6 Ca1 C1 C2 -76.3(2) . .
O4 Ca1 C1 C2 -4.74(18) . .
O15 Ca1 C1 C2 87.35(18) 1_455 .
O16 Ca1 C1 C2 32.5(2) 1_455 .
O5 Ca1 C1 C2 128.79(19) . .
O11 Ca1 C1 C2 -90.68(18) 1_655 .
O3 Ca1 C1 C2 -173.8(4) . .
C26 Ca1 C1 C2 -136.15(18) 1_655 .
C3 Ca1 C1 C2 -108.0(3) . .
C27 Ca1 C1 C2 69.70(18) 1_455 .
Ca1 O4 C2 O2 169.2(3) . .
Ca1 O4 C2 C1 -11.7(4) . .
Cr1 O2 C2 O4 -175.6(3) . .
Cr1 O2 C2 C1 5.3(4) . .
Cr1 O2 C2 Ca1 -145.6(9) . .
O3 C1 C2 O4 2.9(5) . .
O1 C1 C2 O4 -175.9(3) . .
Ca1 C1 C2 O4 8.1(3) . .
O3 C1 C2 O2 -177.9(3) . .
O1 C1 C2 O2 3.3(4) . .
Ca1 C1 C2 O2 -172.8(3) . .
O3 C1 C2 Ca1 -5.1(3) . .
O1 C1 C2 Ca1 176.0(3) . .
O12 Ca1 C2 O4 -141.1(3) 1_655 .
O6 Ca1 C2 O4 -34.8(3) . .
O15 Ca1 C2 O4 107.0(3) 1_455 .
O16 Ca1 C2 O4 39.6(3) 1_455 .
O5 Ca1 C2 O4 97.7(3) . .
O11 Ca1 C2 O4 -87.6(3) 1_655 .
O3 Ca1 C2 O4 -166.8(3) . .
C26 Ca1 C2 O4 -121.2(3) 1_655 .
C3 Ca1 C2 O4 -23.7(4) . .
C27 Ca1 C2 O4 85.8(3) 1_455 .
O12 Ca1 C2 O2 -178.3(10) 1_655 .
O6 Ca1 C2 O2 -71.9(10) . .
O4 Ca1 C2 O2 -37.2(9) . .
O15 Ca1 C2 O2 69.8(10) 1_455 .
O16 Ca1 C2 O2 2.4(10) 1_455 .
O5 Ca1 C2 O2 60.6(11) . .
O11 Ca1 C2 O2 -124.7(10) 1_655 .
O3 Ca1 C2 O2 156.0(10) . .
C26 Ca1 C2 O2 -158.4(10) 1_655 .
C3 Ca1 C2 O2 -60.9(11) . .
C27 Ca1 C2 O2 48.7(10) 1_455 .
O12 Ca1 C2 C1 28.6(2) 1_655 .
O6 Ca1 C2 C1 134.94(18) . .
O4 Ca1 C2 C1 169.7(4) . .
O15 Ca1 C2 C1 -83.31(18) 1_455 .
O16 Ca1 C2 C1 -150.73(18) 1_455 .
O5 Ca1 C2 C1 -92.6(2) . .
O11 Ca1 C2 C1 82.14(18) 1_655 .
O3 Ca1 C2 C1 2.89(16) . .
C26 Ca1 C2 C1 48.5(2) 1_655 .
C3 Ca1 C2 C1 146.03(19) . .
C27 Ca1 C2 C1 -104.46(19) 1_455 .
Ca1 O6 C3 O7 170.3(2) . .
Ca1 O6 C3 C4 -8.6(4) . .
Cr2 O7 C3 O6 -174.7(3) . .
Cr2 O7 C3 C4 4.3(3) . .
Cr2 O7 C3 Ca1 -145.1(9) . .
O12 Ca1 C3 O6 104.4(2) 1_655 .
O4 Ca1 C3 O6 -34.9(3) . .
O15 Ca1 C3 O6 -143.7(2) 1_455 .
O16 Ca1 C3 O6 -89.8(3) 1_455 .
O5 Ca1 C3 O6 -170.3(3) . .
O11 Ca1 C3 O6 37.1(2) 1_655 .
O3 Ca1 C3 O6 93.0(3) . .
C26 Ca1 C3 O6 83.3(2) 1_655 .
C2 Ca1 C3 O6 -23.9(3) . .
C27 Ca1 C3 O6 -123.7(2) 1_455 .
O12 Ca1 C3 O7 68.4(10) 1_655 .
O6 Ca1 C3 O7 -36.0(9) . .
O4 Ca1 C3 O7 -70.9(10) . .
O15 Ca1 C3 O7 -179.8(10) 1_455 .
O16 Ca1 C3 O7 -125.9(10) 1_455 .
O5 Ca1 C3 O7 153.7(10) . .
O11 Ca1 C3 O7 1.1(10) 1_655 .
O3 Ca1 C3 O7 57.0(11) . .
C26 Ca1 C3 O7 47.2(10) 1_655 .
C2 Ca1 C3 O7 -59.9(10) . .
C27 Ca1 C3 O7 -159.8(10) 1_455 .
O12 Ca1 C3 C4 -83.15(16) 1_655 .
O6 Ca1 C3 C4 172.4(3) . .
O4 Ca1 C3 C4 137.56(17) . .
O15 Ca1 C3 C4 28.70(19) 1_455 .
O16 Ca1 C3 C4 82.57(16) 1_455 .
O5 Ca1 C3 C4 2.16(15) . .
O11 Ca1 C3 C4 -150.47(16) 1_655 .
O3 Ca1 C3 C4 -94.5(2) . .
C26 Ca1 C3 C4 -104.33(17) 1_655 .
C2 Ca1 C3 C4 148.55(18) . .
C27 Ca1 C3 C4 48.70(18) 1_455 .
Ca1 O5 C4 O8 -174.9(2) . .
Ca1 O5 C4 C3 5.2(4) . .
Cr2 O8 C4 O5 171.1(3) . .
Cr2 O8 C4 C3 -8.9(3) . .
Cr2 O8 C4 Ca1 147.6(12) . .
O6 C3 C4 O5 2.1(5) . .
O7 C3 C4 O5 -176.9(3) . .
Ca1 C3 C4 O5 -3.8(3) . .
O6 C3 C4 O8 -177.8(3) . .
O7 C3 C4 O8 3.2(4) . .
Ca1 C3 C4 O8 176.2(2) . .
O6 C3 C4 Ca1 5.9(3) . .
O7 C3 C4 Ca1 -173.0(3) . .
O12 Ca1 C4 O5 -97.3(2) 1_655 .
O6 Ca1 C4 O5 171.8(3) . .
O4 Ca1 C4 O5 101.3(3) . .
O15 Ca1 C4 O5 19.2(2) 1_455 .
O16 Ca1 C4 O5 84.6(2) 1_455 .
O11 Ca1 C4 O5 -151.8(2) 1_655 .
O3 Ca1 C4 O5 -57.8(3) . .
C26 Ca1 C4 O5 -115.0(2) 1_655 .
C3 Ca1 C4 O5 175.3(3) . .
C2 Ca1 C4 O5 66.8(5) . .
C27 Ca1 C4 O5 39.0(2) 1_455 .
O12 Ca1 C4 O8 -70.4(13) 1_655 .
O6 Ca1 C4 O8 -161.3(13) . .
O4 Ca1 C4 O8 128.2(12) . .
O15 Ca1 C4 O8 46.1(13) 1_455 .
O16 Ca1 C4 O8 111.5(13) 1_455 .
O5 Ca1 C4 O8 26.9(12) . .
O11 Ca1 C4 O8 -124.9(12) 1_655 .
O3 Ca1 C4 O8 -30.9(13) . .
C26 Ca1 C4 O8 -88.1(13) 1_655 .
C3 Ca1 C4 O8 -157.8(13) . .
C2 Ca1 C4 O8 93.7(13) . .
C27 Ca1 C4 O8 65.9(13) 1_455 .
O12 Ca1 C4 C3 87.42(16) 1_655 .
O6 Ca1 C4 C3 -3.47(16) . .
O4 Ca1 C4 C3 -74.0(2) . .
O15 Ca1 C4 C3 -156.16(16) 1_455 .
O16 Ca1 C4 C3 -90.69(16) 1_455 .
O5 Ca1 C4 C3 -175.3(3) . .
O11 Ca1 C4 C3 32.86(18) 1_655 .
O3 Ca1 C4 C3 126.89(18) . .
C26 Ca1 C4 C3 69.64(16) 1_655 .
C2 Ca1 C4 C3 -108.5(4) . .
C27 Ca1 C4 C3 -136.30(16) 1_455 .
C9 N1 C5 C6 -2.2(6) . .
Cr1 N1 C5 C6 176.4(3) . .
N1 C5 C6 C7 0.9(6) . .
C5 C6 C7 C8 0.8(7) . .
C6 C7 C8 C9 -1.3(6) . .
C5 N1 C9 C8 1.7(5) . .
Cr1 N1 C9 C8 -177.1(3) . .
C5 N1 C9 C10 -180.0(3) . .
Cr1 N1 C9 C10 1.3(4) . .
C7 C8 C9 N1 0.0(6) . .
C7 C8 C9 C10 -178.2(4) . .
C14 N2 C10 C11 1.2(6) . .
Cr1 N2 C10 C11 -177.8(3) . .
C14 N2 C10 C9 -177.8(3) . .
Cr1 N2 C10 C9 3.2(4) . .
N1 C9 C10 N2 -3.0(4) . .
C8 C9 C10 N2 175.3(3) . .
N1 C9 C10 C11 178.1(4) . .
C8 C9 C10 C11 -3.6(6) . .
N2 C10 C11 C12 -1.3(7) . .
C9 C10 C11 C12 177.6(4) . .
C10 C11 C12 C13 0.9(8) . .
C11 C12 C13 C14 -0.4(9) . .
C10 N2 C14 C13 -0.8(7) . .
Cr1 N2 C14 C13 178.1(4) . .
C12 C13 C14 N2 0.3(9) . .
C19 N3 C15 C16 -0.5(6) . .
Cr2 N3 C15 C16 174.8(3) . .
N3 C15 C16 C17 0.5(7) . .
C15 C16 C17 C18 0.5(7) . .
C16 C17 C18 C19 -1.5(7) . .
C15 N3 C19 C18 -0.5(5) . .
Cr2 N3 C19 C18 -176.2(3) . .
C15 N3 C19 C20 -180.0(3) . .
Cr2 N3 C19 C20 4.3(4) . .
C17 C18 C19 N3 1.5(6) . .
C17 C18 C19 C20 -179.1(4) . .
C24 N4 C20 C21 -0.4(5) . .
Cr2 N4 C20 C21 180.0(3) . .
C24 N4 C20 C19 179.6(3) . .
Cr2 N4 C20 C19 -0.1(4) . .
N3 C19 C20 N4 -2.8(4) . .
C18 C19 C20 N4 177.8(3) . .
N3 C19 C20 C21 177.1(3) . .
C18 C19 C20 C21 -2.3(6) . .
N4 C20 C21 C22 1.2(6) . .
C19 C20 C21 C22 -178.8(4) . .
C20 C21 C22 C23 -1.1(7) . .
C21 C22 C23 C24 0.3(7) . .
C20 N4 C24 C23 -0.5(6) . .
Cr2 N4 C24 C23 179.1(3) . .
C22 C23 C24 N4 0.5(7) . .
Ca1 O11 C25 O9 -179.2(2) 1_455 .
Ca1 O11 C25 C26 1.5(3) 1_455 .
Cr1 O9 C25 O11 171.1(3) . .
Cr1 O9 C25 C26 -9.5(3) . .
Cr1 O9 C25 Ca1 167.0(14) . 1_455
Ca1 O12 C26 O10 171.3(2) 1_455 .
Ca1 O12 C26 C25 -10.8(4) 1_455 .
Cr1 O10 C26 O12 -180.0(3) . .
Cr1 O10 C26 C25 2.0(3) . .
Cr1 O10 C26 Ca1 -153.1(9) . 1_455
O11 C25 C26 O12 6.4(5) . .
O9 C25 C26 O12 -173.0(3) . .
Ca1 C25 C26 O12 7.5(3) 1_455 .
O11 C25 C26 O10 -175.5(3) . .
O9 C25 C26 O10 5.1(4) . .
Ca1 C25 C26 O10 -174.4(3) 1_455 .
O11 C25 C26 Ca1 -1.1(3) . 1_455
O9 C25 C26 Ca1 179.5(2) . 1_455
Ca1 O15 C27 O13 172.7(2) 1_655 .
Ca1 O15 C27 C28 -9.3(4) 1_655 .
Cr2 O13 C27 O15 -179.2(3) . .
Cr2 O13 C27 C28 2.6(3) . .
Cr2 O13 C27 Ca1 -155.2(10) . 1_655
Ca1 O16 C28 O14 -179.7(2) 1_655 .
Ca1 O16 C28 C27 1.3(4) 1_655 .
Cr2 O14 C28 O16 171.6(3) . .
Cr2 O14 C28 C27 -9.3(3) . .
Cr2 O14 C28 Ca1 170.1(12) . 1_655
O15 C27 C28 O16 5.5(4) . .
O13 C27 C28 O16 -176.2(3) . .
Ca1 C27 C28 O16 -1.0(3) 1_655 .
O15 C27 C28 O14 -173.6(3) . .
O13 C27 C28 O14 4.7(4) . .
Ca1 C27 C28 O14 179.9(2) 1_655 .
O15 C27 C28 Ca1 6.4(3) . 1_655
O13 C27 C28 Ca1 -175.3(3) . 1_655
